data_4103932
loop_
_publ_author_name
'K. C. Nicolaou'
'R\"udiger Reingruber'
'David Sarlah'
'Stefan Br\"ase'

_publ_section_title
;
 Enantioselective Intramolecular Friedel-Crafts-Type \a-Arylation of
 Aldehydes
;
_journal_name_full 'Journal of the American Chemical Society'
_journal_page_first 2086
_journal_page_last 2087
_journal_paper_doi 10.1021/ja809405c
_journal_volume 131
_journal_year 2009
_chemical_formula_sum 'C20 H21 Br N O4'
_chemical_formula_weight 419.29
_chemical_name_systematic
; 
 ? 
;
_space_group_IT_number 19
_symmetry_cell_setting orthorhombic
_symmetry_space_group_name_Hall 'P 2ac 2ab'
_symmetry_space_group_name_H-M 'P 21 21 21'
_atom_sites_solution_hydrogens geom
_atom_sites_solution_primary direct
_atom_sites_solution_secondary difmap
_audit_creation_method SHELXL-97
_cell_angle_alpha 90.00
_cell_angle_beta 90.00
_cell_angle_gamma 90.00
_cell_formula_units_Z 4
_cell_length_a 5.0792(10)
_cell_length_b 15.951(3)
_cell_length_c 24.316(5)
_cell_measurement_reflns_used 3317
_cell_measurement_temperature 296(2)
_cell_measurement_theta_max 25.1
_cell_measurement_theta_min 2.6
_cell_volume 1970.0(7)
_computing_cell_refinement 'Bruker SMART'
_computing_data_collection 'Bruker SMART'
_computing_data_reduction 'Bruker SAINT+'
_computing_molecular_graphics 'Bruker SHELXTL'
_computing_publication_material 'Bruker SHELXTL'
_computing_structure_refinement 'SHELXL-97 (Sheldrick, 1997)'
_computing_structure_solution 'SHELXS-97 (Sheldrick, 1997)'
_diffrn_ambient_temperature 296(2)
_diffrn_measured_fraction_theta_full 0.998
_diffrn_measured_fraction_theta_max 0.998
_diffrn_measurement_device_type 'CCD area detector'
_diffrn_measurement_method 'phi and omega scans'
_diffrn_radiation_monochromator graphite
_diffrn_radiation_source 'fine-focus sealed tube'
_diffrn_radiation_type MoK\a
_diffrn_radiation_wavelength 0.71073
_diffrn_reflns_av_R_equivalents 0.0483
_diffrn_reflns_av_sigmaI/netI 0.0646
_diffrn_reflns_limit_h_max 6
_diffrn_reflns_limit_h_min -6
_diffrn_reflns_limit_k_max 18
_diffrn_reflns_limit_k_min -18
_diffrn_reflns_limit_l_max 28
_diffrn_reflns_limit_l_min -28
_diffrn_reflns_number 14288
_diffrn_reflns_theta_full 25.00
_diffrn_reflns_theta_max 25.00
_diffrn_reflns_theta_min 1.53
_diffrn_standards_decay_% 1
_exptl_absorpt_coefficient_mu 2.110
_exptl_absorpt_correction_T_max 0.9590
_exptl_absorpt_correction_T_min 0.6776
_exptl_absorpt_correction_type multi-scan
_exptl_absorpt_process_details 'SADABS (Sheldrick, 1999)'
_exptl_crystal_colour Colorless
_exptl_crystal_density_diffrn 1.414
_exptl_crystal_density_meas 0
_exptl_crystal_density_method 'not measured'
_exptl_crystal_description Plate-like
_exptl_crystal_F_000 860
_exptl_crystal_size_max 0.20
_exptl_crystal_size_mid 0.04
_exptl_crystal_size_min 0.02
_refine_diff_density_max 0.598
_refine_diff_density_min -0.423
_refine_diff_density_rms 0.067
_refine_ls_abs_structure_details 'Flack H D (1983), Acta Cryst. A39, 876-881'
_refine_ls_abs_structure_Flack 0.05(3)
_refine_ls_extinction_method none
_refine_ls_goodness_of_fit_ref 1.035
_refine_ls_hydrogen_treatment constr
_refine_ls_matrix_type full
_refine_ls_number_parameters 237
_refine_ls_number_reflns 3441
_refine_ls_number_restraints 5
_refine_ls_restrained_S_all 1.052
_refine_ls_R_factor_all 0.1216
_refine_ls_R_factor_gt 0.0708
_refine_ls_shift/su_max 0.122
_refine_ls_shift/su_mean 0.011
_refine_ls_structure_factor_coef Fsqd
_refine_ls_weighting_details 'calc w=1/[\s^2^(Fo^2^)+(0.1000P)^2^+1.5000P] where P=(Fo^2^+2Fc^2^)/3'
_refine_ls_weighting_scheme calc
_refine_ls_wR_factor_gt 0.1815
_refine_ls_wR_factor_ref 0.2168
_reflns_number_gt 1972
_reflns_number_total 3441
_reflns_threshold_expression >2sigma(I)
_cod_data_source_file ja809405c_si_002.cif
_cod_data_source_block davs
_cod_original_cell_volume 1970.1(7)
_cod_database_code 4103932

loop_
_symmetry_equiv_pos_as_xyz
'x, y, z'
'-x+1/2, -y, z+1/2'
'-x, y+1/2, -z+1/2'
'x+1/2, -y+1/2, -z'

loop_
_atom_site_label
_atom_site_type_symbol
_atom_site_fract_x
_atom_site_fract_y
_atom_site_fract_z
_atom_site_U_iso_or_equiv
_atom_site_adp_type
_atom_site_occupancy
_atom_site_symmetry_multiplicity
_atom_site_calc_flag
_atom_site_refinement_flags
Br1 Br 0.8562(3) 1.02141(6) 0.96683(6) 0.1418(7) Uani 1 1 d .
O1 O 0.532(2) 0.4034(7) 0.7473(4) 0.149(3) Uani 1 1 d .
O2 O 0.053(4) 0.1634(9) 0.7354(5) 0.244(7) Uani 1 1 d D
O3 O 0.7911(9) 0.5292(3) 0.8740(2) 0.0736(14) Uani 1 1 d .
O4 O 0.4691(8) 0.6223(3) 0.8912(2) 0.0765(16) Uani 1 1 d .
N1 N 0.9060(10) 0.6548(3) 0.8996(2) 0.0601(14) Uani 1 1 d .
C1 C 0.461(2) 0.3319(9) 0.7734(6) 0.121(4) Uani 1 1 d .
C2 C 0.301(3) 0.2789(12) 0.7490(8) 0.201(10) Uani 1 1 d D
H2 H 0.2401 0.2889 0.7135 0.242 Uiso 1 1 calc R
C3 C 0.227(3) 0.2092(12) 0.7770(8) 0.253(17) Uani 1 1 d D
C4 C 0.332(3) 0.1895(7) 0.8294(8) 0.178(9) Uani 1 1 d D
H4 H 0.2882 0.1399 0.8472 0.213 Uiso 1 1 calc R
C5 C 0.505(2) 0.2469(6) 0.8532(6) 0.111(4) Uani 1 1 d .
C6 C 0.5728(18) 0.3203(5) 0.8249(5) 0.086(3) Uani 1 1 d .
C7 C 0.7499(14) 0.3860(5) 0.8498(3) 0.070(2) Uani 1 1 d .
H7 H 0.8803 0.4011 0.8218 0.084 Uiso 1 1 calc R
C8 C 0.900(2) 0.3539(6) 0.8994(5) 0.106(3) Uani 1 1 d .
H8A H 1.0444 0.3185 0.8874 0.128 Uiso 1 1 calc R
H8B H 0.9733 0.4008 0.9197 0.128 Uiso 1 1 calc R
C9 C 0.718(3) 0.3047(9) 0.9358(5) 0.148(5) Uani 1 1 d .
H9A H 0.5714 0.3399 0.9465 0.178 Uiso 1 1 calc R
H9B H 0.8118 0.2885 0.9689 0.178 Uiso 1 1 calc R
C10 C 0.615(4) 0.2271(8) 0.9078(8) 0.179(8) Uani 1 1 d .
H10A H 0.7562 0.1868 0.9038 0.214 Uiso 1 1 calc R
H10B H 0.4789 0.2019 0.9305 0.214 Uiso 1 1 calc R
C11 C 0.5948(14) 0.4643(4) 0.8627(3) 0.0671(19) Uani 1 1 d .
H11A H 0.4853 0.4801 0.8317 0.081 Uiso 1 1 calc R
H11B H 0.4829 0.4556 0.8946 0.081 Uiso 1 1 calc R
C12 C 0.410(4) 0.4284(12) 0.6952(5) 0.204(8) Uani 1 1 d .
H12A H 0.2222 0.4303 0.6995 0.245 Uiso 1 1 calc R
H12B H 0.4546 0.3885 0.6672 0.245 Uiso 1 1 calc R
H12C H 0.4733 0.4829 0.6847 0.245 Uiso 1 1 calc R
C13 C -0.011(4) 0.1047(8) 0.7701(10) 0.260(14) Uani 1 1 d D
H13A H 0.0381 0.1215 0.8066 0.312 Uiso 1 1 calc R
H13B H 0.0782 0.0537 0.7606 0.312 Uiso 1 1 calc R
H13C H -0.1982 0.0957 0.7687 0.312 Uiso 1 1 calc R
C14 C 0.6995(13) 0.6039(4) 0.8882(3) 0.0541(16) Uani 1 1 d .
C15 C 0.8828(12) 0.7407(4) 0.9136(2) 0.0491(14) Uani 1 1 d .
C16 C 0.6868(15) 0.7705(5) 0.9478(3) 0.0648(18) Uani 1 1 d .
H16 H 0.5577 0.7336 0.9600 0.078 Uiso 1 1 calc R
C17 C 0.6758(18) 0.8540(5) 0.9645(3) 0.076(2) Uani 1 1 d .
H17 H 0.5436 0.8732 0.9877 0.092 Uiso 1 1 calc R
C18 C 0.869(2) 0.9070(5) 0.9451(3) 0.080(2) Uani 1 1 d .
C19 C 1.0598(18) 0.8790(6) 0.9119(5) 0.098(3) Uani 1 1 d .
H19 H 1.1899 0.9157 0.8999 0.118 Uiso 1 1 calc R
C20 C 1.0657(14) 0.7975(5) 0.8956(4) 0.080(2) Uani 1 1 d .
H20 H 1.1973 0.7799 0.8717 0.096 Uiso 1 1 calc R

loop_
_atom_site_aniso_label
_atom_site_aniso_U_11
_atom_site_aniso_U_22
_atom_site_aniso_U_33
_atom_site_aniso_U_23
_atom_site_aniso_U_13
_atom_site_aniso_U_12
Br1 0.1919(14) 0.0588(6) 0.1747(12) -0.0212(6) -0.0127(11) 0.0095(8)
O1 0.180(9) 0.167(9) 0.099(6) -0.038(6) -0.030(5) 0.018(7)
O2 0.318(19) 0.253(16) 0.160(9) -0.017(10) 0.010(12) 0.035(16)
O3 0.046(2) 0.060(3) 0.116(4) -0.025(3) 0.004(3) 0.000(2)
O4 0.030(2) 0.065(3) 0.135(5) -0.020(3) -0.001(3) 0.007(2)
N1 0.033(3) 0.057(3) 0.090(4) -0.012(3) -0.004(3) -0.003(3)
C1 0.097(8) 0.128(10) 0.138(11) -0.072(9) -0.005(8) 0.001(8)
C2 0.128(12) 0.22(2) 0.26(2) -0.167(18) -0.018(13) -0.040(13)
C3 0.083(10) 0.27(2) 0.41(4) -0.29(3) 0.038(14) -0.049(13)
C4 0.121(11) 0.075(7) 0.34(2) -0.094(12) 0.086(14) -0.050(8)
C5 0.100(7) 0.053(5) 0.179(11) -0.017(7) 0.064(7) 0.003(5)
C6 0.074(5) 0.066(5) 0.119(7) -0.027(5) 0.021(6) -0.002(4)
C7 0.056(4) 0.065(5) 0.089(5) -0.017(4) 0.011(4) -0.003(4)
C8 0.093(6) 0.089(6) 0.137(8) -0.025(6) -0.027(7) 0.040(6)
C9 0.192(14) 0.132(11) 0.120(9) 0.022(8) 0.010(10) 0.077(11)
C10 0.239(18) 0.083(8) 0.214(16) 0.036(10) 0.120(16) 0.044(11)
C11 0.056(4) 0.056(4) 0.089(5) -0.006(3) -0.003(4) -0.015(4)
C12 0.238(18) 0.27(2) 0.107(9) -0.074(11) -0.006(12) 0.082(18)
C13 0.27(2) 0.099(9) 0.41(3) 0.044(14) 0.28(2) 0.018(11)
C14 0.042(4) 0.053(4) 0.068(4) -0.008(3) -0.001(3) 0.002(3)
C15 0.033(3) 0.061(4) 0.053(3) -0.005(3) -0.008(3) -0.003(3)
C16 0.061(4) 0.063(4) 0.070(4) -0.001(3) -0.004(4) -0.002(4)
C17 0.088(5) 0.082(5) 0.060(4) -0.014(4) -0.001(4) 0.003(5)
C18 0.085(6) 0.060(4) 0.094(6) -0.014(4) -0.033(5) 0.018(5)
C19 0.072(5) 0.063(5) 0.160(9) -0.004(5) -0.012(6) -0.011(5)
C20 0.044(4) 0.070(5) 0.126(7) -0.011(5) 0.008(4) -0.006(4)

loop_
_atom_type_symbol
_atom_type_description
_atom_type_scat_dispersion_real
_atom_type_scat_dispersion_imag
_atom_type_scat_source
C C 0.0033 0.0016 'International Tables Vol C Tables 4.2.6.8 and 6.1.1.4'
H H 0.0000 0.0000 'International Tables Vol C Tables 4.2.6.8 and 6.1.1.4'
N N 0.0061 0.0033 'International Tables Vol C Tables 4.2.6.8 and 6.1.1.4'
O O 0.0106 0.0060 'International Tables Vol C Tables 4.2.6.8 and 6.1.1.4'
Br Br -0.2901 2.4595 'International Tables Vol C Tables 4.2.6.8 and 6.1.1.4'

loop_
_geom_angle_atom_site_label_1
_geom_angle_atom_site_label_2
_geom_angle_atom_site_label_3
_geom_angle
C1 O1 C12 121.4(13)
C13 O2 C3 93.4(15)
C14 O3 C11 116.4(5)
C14 N1 C15 124.4(5)
O1 C1 C2 119.7(17)
O1 C1 C6 115.2(10)
C2 C1 C6 125.1(17)
C3 C2 C1 118.2(17)
C2 C3 O2 102.7(16)
C2 C3 C4 121.8(13)
O2 C3 C4 135.0(17)
C5 C4 C3 117.8(13)
C6 C5 C4 120.1(15)
C6 C5 C10 121.8(11)
C4 C5 C10 118.1(13)
C1 C6 C5 117.0(12)
C1 C6 C7 120.9(10)
C5 C6 C7 122.1(11)
C6 C7 C8 112.6(8)
C6 C7 C11 110.3(6)
C8 C7 C11 112.1(6)
C9 C8 C7 109.6(8)
C8 C9 C10 112.2(11)
C5 C10 C9 111.3(10)
O3 C11 C7 105.6(6)
O4 C14 O3 125.1(6)
O4 C14 N1 126.2(6)
O3 C14 N1 108.7(5)
C20 C15 C16 116.9(6)
C20 C15 N1 120.5(6)
C16 C15 N1 122.5(6)
C15 C16 C17 122.2(7)
C18 C17 C16 117.3(8)
C19 C18 C17 121.2(8)
C19 C18 Br1 120.8(8)
C17 C18 Br1 118.0(7)
C18 C19 C20 120.7(9)
C19 C20 C15 121.7(8)

loop_
_geom_bond_atom_site_label_1
_geom_bond_atom_site_label_2
_geom_bond_distance
Br1 C18 1.901(8)
O1 C1 1.354(16)
O1 C12 1.467(16)
O2 C13 1.303(13)
O2 C3 1.528(15)
O3 C14 1.324(8)
O3 C11 1.463(8)
O4 C14 1.209(8)
N1 C14 1.355(8)
N1 C15 1.416(8)
C1 C2 1.314(17)
C1 C6 1.388(16)
C2 C3 1.357(18)
C3 C4 1.418(17)
C4 C5 1.392(17)
C5 C6 1.400(14)
C5 C10 1.476(19)
C6 C7 1.509(11)
C7 C8 1.515(12)
C7 C11 1.510(10)
C8 C9 1.502(17)
C9 C10 1.51(2)
C15 C20 1.370(10)
C15 C16 1.381(9)
C16 C17 1.394(10)
C17 C18 1.378(12)
C18 C19 1.338(13)
C19 C20 1.360(12)

loop_
_geom_torsion_atom_site_label_1
_geom_torsion_atom_site_label_2
_geom_torsion_atom_site_label_3
_geom_torsion_atom_site_label_4
_geom_torsion
C12 O1 C1 C2 7.4(19)
C12 O1 C1 C6 -173.8(10)
O1 C1 C2 C3 -177.7(14)
C6 C1 C2 C3 4(2)
C1 C2 C3 O2 -178.2(12)
C1 C2 C3 C4 -5(3)
C13 O2 C3 C2 -175.5(14)
C13 O2 C3 C4 13(2)
C2 C3 C4 C5 4(2)
O2 C3 C4 C5 174.6(14)
C3 C4 C5 C6 -1.4(18)
C3 C4 C5 C10 179.7(13)
O1 C1 C6 C5 -179.9(9)
C2 C1 C6 C5 -1.1(17)
O1 C1 C6 C7 2.6(14)
C2 C1 C6 C7 -178.6(11)
C4 C5 C6 C1 0.1(14)
C10 C5 C6 C1 178.9(10)
C4 C5 C6 C7 177.5(8)
C10 C5 C6 C7 -3.6(14)
C1 C6 C7 C8 -166.8(8)
C5 C6 C7 C8 15.8(11)
C1 C6 C7 C11 67.0(10)
C5 C6 C7 C11 -110.3(9)
C6 C7 C8 C9 -44.2(10)
C11 C7 C8 C9 80.9(10)
C7 C8 C9 C10 63.8(14)
C6 C5 C10 C9 20.4(18)
C4 C5 C10 C9 -160.8(12)
C8 C9 C10 C5 -50.6(17)
C14 O3 C11 C7 -177.9(6)
C6 C7 C11 O3 -167.0(7)
C8 C7 C11 O3 66.6(9)
C11 O3 C14 O4 -1.9(11)
C11 O3 C14 N1 177.1(6)
C15 N1 C14 O4 -4.3(12)
C15 N1 C14 O3 176.8(6)
C14 N1 C15 C20 -143.3(7)
C14 N1 C15 C16 40.1(10)
C20 C15 C16 C17 -1.3(10)
N1 C15 C16 C17 175.4(7)
C15 C16 C17 C18 0.6(11)
C16 C17 C18 C19 -0.5(12)
C16 C17 C18 Br1 179.5(5)
C17 C18 C19 C20 1.2(14)
Br1 C18 C19 C20 -178.8(7)
C18 C19 C20 C15 -1.9(14)
C16 C15 C20 C19 1.9(12)
N1 C15 C20 C19 -174.8(8)

loop_
_cod_related_entry_id
_cod_related_entry_database
_cod_related_entry_code
1 ChemSpider 30660154
